data_2225131
loop_
_publ_author_name
'Zhang, Xiutang'
'Wei, Peihai'
'Zhu, Wencai'
'Li, Bin'
'Hu, Bo'

_publ_section_title
;
 Bis{tris[3-(2-pyridyl)-1<i>H</i>-pyrazole]zinc(II)}
 dodecamolybdosilicate hexahydrate
;
_journal_coeditor_code WM2292
_journal_issue 2
_journal_name_full 'Acta Crystallographica Section E'
_journal_page_first m127
_journal_page_last m128
_journal_paper_doi 10.1107/S160053681000019X
_journal_volume 66
_journal_year 2010
_chemical_formula_iupac '[Zn (C8 H7 N3)3]2 [Si Mo12 O40], 6H2 O'
_chemical_formula_moiety '2(C24 H21 N9 Zn 2+), Mo12 O40 Si 4-, 6(H2 O)'
_chemical_formula_sum 'C48 H54 Mo12 N18 O46 Si Zn2'
_chemical_formula_weight 2929.20
_chemical_name_systematic
;
Bis{tris[3-(2-pyridyl)-1<i>H</i>-pyrazole]zinc(II)} dodecamolybdosilicate
hexahydrate
;
_space_group_IT_number 15
_symmetry_cell_setting monoclinic
_symmetry_space_group_name_Hall '-C 2yc'
_symmetry_space_group_name_H-M 'C 1 2/c 1'
_atom_sites_solution_hydrogens geom
_atom_sites_solution_primary direct
_atom_sites_solution_secondary difmap
_audit_creation_method SHELXL-97
_cell_angle_alpha 90.00
_cell_angle_beta 104.74(3)
_cell_angle_gamma 90.00
_cell_formula_units_Z 4
_cell_length_a 18.824(4)
_cell_length_b 16.365(3)
_cell_length_c 27.749(6)
_cell_measurement_reflns_used 7081
_cell_measurement_temperature 293(2)
_cell_measurement_theta_max 25.00
_cell_measurement_theta_min 2.06
_cell_volume 8267(3)
_computing_cell_refinement 'SAINT-Plus (Bruker, 2001)'
_computing_data_collection 'APEX2 (Bruker, 2004)'
_computing_data_reduction 'SAINT-Plus (Bruker, 2001)'
_computing_molecular_graphics 'XP in SHELXTL (Sheldrick, 2008)'
_computing_publication_material 'SHELXTL (Sheldrick, 2008)'
_computing_structure_refinement 'SHELXL97 (Sheldrick, 2008)'
_computing_structure_solution 'SHELXS97 (Sheldrick, 2008)'
_diffrn_ambient_temperature 293(2)
_diffrn_measured_fraction_theta_full 0.972
_diffrn_measured_fraction_theta_max 0.972
_diffrn_measurement_device_type 'Bruker APEXII CCD'
_diffrn_measurement_method '\f and \w scans'
_diffrn_radiation_monochromator graphite
_diffrn_radiation_source 'fine-focus sealed tube'
_diffrn_radiation_type MoK\a
_diffrn_radiation_wavelength 0.71073
_diffrn_reflns_av_R_equivalents 0.0496
_diffrn_reflns_av_sigmaI/netI 0.0461
_diffrn_reflns_limit_h_max 22
_diffrn_reflns_limit_h_min -22
_diffrn_reflns_limit_k_max 19
_diffrn_reflns_limit_k_min -19
_diffrn_reflns_limit_l_max 32
_diffrn_reflns_limit_l_min -32
_diffrn_reflns_number 27894
_diffrn_reflns_theta_full 25.00
_diffrn_reflns_theta_max 25.00
_diffrn_reflns_theta_min 1.67
_diffrn_standards_number 0
_exptl_absorpt_coefficient_mu 2.442
_exptl_absorpt_correction_T_max 0.8286
_exptl_absorpt_correction_T_min 0.7582
_exptl_absorpt_correction_type multi-scan
_exptl_absorpt_process_details '(SADABS; Bruker, 2001)'
_exptl_crystal_colour colorless
_exptl_crystal_density_diffrn 2.354
_exptl_crystal_density_method 'not measured'
_exptl_crystal_description block
_exptl_crystal_F_000 5656
_exptl_crystal_size_max 0.12
_exptl_crystal_size_mid 0.10
_exptl_crystal_size_min 0.08
_refine_diff_density_max 1.222
_refine_diff_density_min -0.633
_refine_ls_extinction_method none
_refine_ls_goodness_of_fit_ref 1.000
_refine_ls_hydrogen_treatment constr
_refine_ls_matrix_type full
_refine_ls_number_parameters 601
_refine_ls_number_reflns 7081
_refine_ls_number_restraints 0
_refine_ls_restrained_S_all 1.000
_refine_ls_R_factor_all 0.0654
_refine_ls_R_factor_gt 0.0491
_refine_ls_shift/su_max 0.001
_refine_ls_shift/su_mean 0.000
_refine_ls_structure_factor_coef Fsqd
_refine_ls_weighting_details 'w=1/[\s^2^(Fo^2^)+(0.0400P)^2^+90.4942P] where P=(Fo^2^+2Fc^2^)/3'
_refine_ls_weighting_scheme calc
_refine_ls_wR_factor_gt 0.1036
_refine_ls_wR_factor_ref 0.1119
_reflns_number_gt 5632
_reflns_number_total 7081
_reflns_threshold_expression I>2\s(I)'
_cod_data_source_file wm2292.cif
_cod_data_source_block I
_cod_depositor_comments
;
The following automatic conversions were performed:
'_symmetry_cell_setting' value 'Monoclinic' changed to 'monoclinic'
according to '/home/saulius/struct/CIF-dictionaries/cif_core.dic'
dictionary named 'cif_core.dic' version 2.4.1 from 2010-06-29.

Automatic conversion script
Id: cif_fix_enum 1527 2010-12-29 10:47:43Z saulius 

The following automatic conversions were performed:

'_symmetry_cell_setting' value 'Monoclinic' changed to 'monoclinic'
according to /home/saulius/struct/CIF-dictionaries/cif_core.dic
dictionary named 'cif_core.dic' version 2.4.1 from 2010-06-29.

Automatic conversion script
Id: cif_fix_values 1715 2011-07-08 13:25:40Z adriana 
;
_cod_original_sg_symbol_H-M 'C 2/c'
_cod_database_code 2225131
_cod_database_fobs_code 2225131

loop_
_symmetry_equiv_pos_as_xyz
'x, y, z'
'-x, y, -z+1/2'
'x+1/2, y+1/2, z'
'-x+1/2, y+1/2, -z+1/2'
'-x, -y, -z'
'x, -y, z-1/2'
'-x+1/2, -y+1/2, -z'
'x+1/2, -y+1/2, z-1/2'

loop_
_atom_site_type_symbol
_atom_site_label
_atom_site_fract_x
_atom_site_fract_y
_atom_site_fract_z
_atom_site_U_iso_or_equiv
_atom_site_adp_type
_atom_site_calc_flag
_atom_site_refinement_flags
_atom_site_occupancy
_atom_site_disorder_assembly
_atom_site_disorder_group
Si Si1 0.2500 0.7500 0.5000 0.0259(5) Uani d S 1 . .
Zn Zn1 0.20485(5) 0.18036(6) 0.30659(4) 0.0495(2) Uani d . 1 . .
Mo Mo1 0.32661(4) 0.65322(4) 0.41132(2) 0.04445(19) Uani d U 1 . .
Mo Mo2 0.14843(3) 0.59791(4) 0.42128(2) 0.04067(18) Uani d . 1 . .
Mo Mo3 0.25254(4) 0.85217(4) 0.38792(2) 0.0493(2) Uani d . 1 . .
Mo Mo4 0.08217(3) 0.80182(4) 0.41417(3) 0.04398(19) Uani d . 1 . .
Mo Mo5 0.30421(4) 0.54390(4) 0.51646(3) 0.04711(19) Uani d . 1 . .
Mo Mo6 0.08169(3) 0.67952(4) 0.51953(3) 0.04175(18) Uani d . 1 . .
C C1 0.1721(5) 0.0214(6) 0.2386(4) 0.062(2) Uani d . 1 . .
H H1 0.2038 0.0432 0.2211 0.074 Uiso calc R 1 . .
C C2 0.1437(6) -0.0550(6) 0.2264(4) 0.071(3) Uani d . 1 . .
H H2 0.1555 -0.0844 0.2008 0.085 Uiso calc R 1 . .
C C3 0.0987(7) -0.0867(8) 0.2518(5) 0.092(4) Uani d . 1 . .
H H3 0.0796 -0.1389 0.2440 0.111 Uiso calc R 1 . .
C C4 0.0811(6) -0.0452(8) 0.2878(5) 0.081(3) Uani d . 1 . .
H H4 0.0498 -0.0673 0.3055 0.097 Uiso calc R 1 . .
C C5 0.1100(4) 0.0311(6) 0.2985(3) 0.057(2) Uani d . 1 . .
C C6 0.0921(5) 0.0815(7) 0.3375(4) 0.065(3) Uani d . 1 . .
C C7 0.0418(5) 0.0710(10) 0.3689(5) 0.100(5) Uani d . 1 . .
H H7 0.0105 0.0273 0.3694 0.120 Uiso calc R 1 . .
C C8 0.0516(6) 0.1423(9) 0.3984(5) 0.084(4) Uani d . 1 . .
H H8 0.0269 0.1557 0.4224 0.101 Uiso calc R 1 . .
C C9 0.0912(5) 0.2438(6) 0.2080(4) 0.068(3) Uani d . 1 . .
H H9 0.0867 0.1889 0.1989 0.082 Uiso calc R 1 . .
C C10 0.0527(6) 0.2998(8) 0.1755(5) 0.089(4) Uani d . 1 . .
H H10 0.0228 0.2832 0.1450 0.107 Uiso calc R 1 . .
C C11 0.0582(6) 0.3805(8) 0.1880(4) 0.092(4) Uani d . 1 . .
H H11 0.0320 0.4197 0.1665 0.110 Uiso calc R 1 . .
C C12 0.1037(6) 0.4026(7) 0.2336(4) 0.086(3) Uani d . 1 . .
H H12 0.1083 0.4571 0.2434 0.103 Uiso calc R 1 . .
C C13 0.1420(5) 0.3430(5) 0.2640(3) 0.055(2) Uani d . 1 . .
C C14 0.1945(5) 0.3607(6) 0.3124(3) 0.057(2) Uani d . 1 . .
C C15 0.2158(6) 0.4342(6) 0.3378(4) 0.073(3) Uani d . 1 . .
H H15 0.1974 0.4861 0.3280 0.088 Uiso calc R 1 . .
C C16 0.2680(6) 0.4148(7) 0.3790(4) 0.074(3) Uani d . 1 . .
H H16 0.2928 0.4508 0.4035 0.089 Uiso calc R 1 . .
C C17 0.2987(4) 0.1008(5) 0.4058(3) 0.0471(19) Uani d . 1 . .
H H17 0.2562 0.1054 0.4169 0.057 Uiso calc R 1 . .
C C18 0.3603(5) 0.0661(5) 0.4374(3) 0.056(2) Uani d . 1 . .
H H18 0.3585 0.0477 0.4687 0.067 Uiso calc R 1 . .
C C19 0.4222(5) 0.0591(5) 0.4225(3) 0.053(2) Uani d . 1 . .
H H19 0.4639 0.0357 0.4433 0.063 Uiso calc R 1 . .
C C20 0.4231(4) 0.0872(6) 0.3760(3) 0.054(2) Uani d . 1 . .
H H20 0.4659 0.0835 0.3652 0.065 Uiso calc R 1 . .
C C21 0.3604(4) 0.1210(4) 0.3454(3) 0.0397(17) Uani d . 1 . .
C C22 0.3555(4) 0.1495(5) 0.2946(3) 0.0416(18) Uani d . 1 . .
C C23 0.4101(5) 0.1560(7) 0.2682(3) 0.067(3) Uani d . 1 . .
H H23 0.4597 0.1429 0.2794 0.080 Uiso calc R 1 . .
C C24 0.3738(6) 0.1861(7) 0.2224(4) 0.076(3) Uani d . 1 . .
H H24 0.3941 0.1963 0.1957 0.091 Uiso calc R 1 . .
N N1 0.1557(4) 0.0657(4) 0.2749(3) 0.0557(18) Uani d . 1 . .
N N2 0.1281(4) 0.1523(5) 0.3493(3) 0.062(2) Uani d . 1 . .
N N3 0.1028(5) 0.1869(6) 0.3854(3) 0.076(2) Uani d . 1 . .
H H3A 0.1181 0.2331 0.3988 0.091 Uiso calc R 1 . .
N N4 0.1355(4) 0.2636(5) 0.2524(3) 0.0543(18) Uani d . 1 . .
N N5 0.2323(4) 0.2991(4) 0.3376(3) 0.0559(18) Uani d . 1 . .
N N6 0.2775(4) 0.3336(5) 0.3781(3) 0.066(2) Uani d . 1 . .
H H6 0.3087 0.3068 0.4006 0.079 Uiso calc R 1 . .
N N7 0.2976(3) 0.1278(4) 0.3605(2) 0.0394(14) Uani d . 1 . .
N N8 0.2916(4) 0.1760(4) 0.2672(2) 0.0467(16) Uani d . 1 . .
N N9 0.3042(4) 0.1979(5) 0.2231(2) 0.061(2) Uani d . 1 . .
H H9A 0.2710 0.2171 0.1984 0.073 Uiso calc R 1 . .
O O1 0.2556(3) 0.9034(4) 0.3374(2) 0.0581(15) Uani d . 1 . .
O O2 0.3551(3) 0.6067(4) 0.3660(2) 0.0603(16) Uani d . 1 . .
O O3 0.2143(3) 0.5308(5) 0.4729(3) 0.092(2) Uani d U 1 . .
O O4 0.0056(3) 0.8237(4) 0.3718(2) 0.0709(19) Uani d . 1 . .
O O5A 0.1705(4) 0.7185(5) 0.4728(3) 0.0272(19) Uani d P 0.50 . .
O O5B 0.2051(5) 0.8171(5) 0.4590(3) 0.029(2) Uani d P 0.50 . .
O O6 0.3318(3) 0.4476(3) 0.5234(3) 0.0649(17) Uani d . 1 . .
O O7 0.0948(4) 0.6044(4) 0.4756(2) 0.0711(19) Uani d . 1 . .
O O8 0.0983(4) 0.5235(4) 0.3883(2) 0.0671(18) Uani d . 1 . .
O O9 0.0955(4) 0.6878(4) 0.3938(2) 0.0730(19) Uani d . 1 . .
O O10 0.0468(4) 0.7568(4) 0.4653(2) 0.0698(19) Uani d . 1 . .
O O11 0.2221(3) 0.6113(5) 0.3913(2) 0.085(2) Uani d . 1 . .
O O12 0.0004(3) 0.6534(4) 0.5292(3) 0.0649(17) Uani d . 1 . .
O O13 0.4022(5) 0.7155(4) 0.4407(3) 0.113(4) Uani d . 1 . .
O O14 0.3436(3) 0.5746(5) 0.4594(3) 0.092(3) Uani d . 1 . .
O O15 0.2669(4) 0.5588(5) 0.5708(3) 0.113(3) Uani d . 1 . .
O O16A 0.2666(7) 0.7439(8) 0.3817(5) 0.042(3) Uani d P 0.50 . .
O O16B 0.2893(7) 0.7499(7) 0.3635(4) 0.034(3) Uani d P 0.50 . .
O O17 0.1467(5) 0.6329(4) 0.5734(3) 0.112(3) Uani d . 1 . .
O O18 0.1061(4) 0.9000(5) 0.4463(3) 0.100(3) Uani d . 1 . .
O O19 0.1530(4) 0.8255(4) 0.3747(3) 0.089(2) Uani d U 1 . .
O O20A 0.3000(4) 0.7634(5) 0.4586(3) 0.0257(19) Uani d P 0.50 . .
O O20B 0.2524(5) 0.6636(5) 0.4715(3) 0.030(2) Uani d P 0.50 . .
O O1W 0.4635(8) 0.4314(11) 0.4744(9) 0.278(10) Uani d . 1 . .
O O2W 0.3838(4) 0.2836(6) 0.4615(3) 0.109(3) Uani d . 1 . .
O O3W 0.1316(7) 0.3429(7) 0.4336(5) 0.159(5) Uani d . 1 . .

loop_
_atom_site_aniso_label
_atom_site_aniso_U_11
_atom_site_aniso_U_22
_atom_site_aniso_U_33
_atom_site_aniso_U_12
_atom_site_aniso_U_13
_atom_site_aniso_U_23
Si1 0.0238(12) 0.0280(13) 0.0247(13) 0.0012(10) 0.0038(10) -0.0011(10)
Zn1 0.0419(5) 0.0506(6) 0.0561(6) 0.0072(4) 0.0128(4) 0.0112(5)
Mo1 0.0470(4) 0.0519(4) 0.0337(4) 0.0140(3) 0.0089(3) -0.0095(3)
Mo2 0.0329(3) 0.0450(4) 0.0421(4) -0.0093(3) 0.0058(3) -0.0105(3)
Mo3 0.0725(5) 0.0434(4) 0.0306(3) -0.0072(4) 0.0108(3) 0.0056(3)
Mo4 0.0293(3) 0.0542(4) 0.0425(4) 0.0003(3) -0.0017(3) 0.0035(3)
Mo5 0.0524(4) 0.0308(4) 0.0637(5) 0.0091(3) 0.0250(4) 0.0063(3)
Mo6 0.0275(3) 0.0455(4) 0.0520(4) -0.0075(3) 0.0095(3) -0.0032(3)
C1 0.057(6) 0.067(6) 0.063(6) -0.005(5) 0.017(5) 0.016(5)
C2 0.068(6) 0.060(6) 0.076(7) -0.002(5) 0.003(5) -0.004(5)
C3 0.074(8) 0.079(8) 0.105(10) -0.009(6) -0.016(7) 0.012(8)
C4 0.054(6) 0.092(9) 0.083(8) -0.020(6) -0.008(6) 0.015(7)
C5 0.033(4) 0.063(6) 0.066(6) -0.005(4) -0.005(4) 0.020(5)
C6 0.034(4) 0.092(8) 0.067(6) 0.011(5) 0.010(4) 0.035(6)
C7 0.042(6) 0.140(12) 0.115(10) 0.002(7) 0.014(6) 0.076(10)
C8 0.062(7) 0.120(10) 0.079(8) 0.032(7) 0.034(6) 0.040(8)
C9 0.068(6) 0.066(6) 0.061(6) -0.009(5) 0.000(5) 0.008(5)
C10 0.081(8) 0.088(9) 0.084(8) 0.004(7) -0.007(6) 0.022(7)
C11 0.084(8) 0.083(9) 0.086(8) 0.019(6) -0.018(7) 0.027(7)
C12 0.087(8) 0.059(6) 0.097(9) 0.017(6) -0.005(7) 0.016(6)
C13 0.051(5) 0.052(5) 0.063(6) 0.008(4) 0.013(4) 0.006(4)
C14 0.058(5) 0.059(6) 0.057(5) 0.013(4) 0.019(4) 0.001(5)
C15 0.099(8) 0.061(6) 0.063(6) 0.021(6) 0.025(6) -0.002(5)
C16 0.100(8) 0.072(7) 0.053(6) 0.008(6) 0.025(6) -0.013(5)
C17 0.043(4) 0.050(5) 0.051(5) -0.004(4) 0.018(4) 0.010(4)
C18 0.073(6) 0.059(5) 0.029(4) -0.015(5) 0.002(4) 0.013(4)
C19 0.045(5) 0.058(5) 0.047(5) -0.007(4) -0.001(4) 0.009(4)
C20 0.027(4) 0.077(6) 0.054(5) -0.001(4) 0.002(4) 0.012(4)
C21 0.036(4) 0.037(4) 0.047(4) 0.003(3) 0.012(3) -0.001(3)
C22 0.039(4) 0.046(5) 0.039(4) -0.004(3) 0.011(3) 0.010(3)
C23 0.041(5) 0.109(8) 0.056(6) 0.009(5) 0.022(4) 0.011(5)
C24 0.068(7) 0.114(9) 0.055(6) -0.007(6) 0.030(5) 0.000(6)
N1 0.044(4) 0.053(4) 0.068(5) 0.001(3) 0.009(4) 0.015(4)
N2 0.046(4) 0.079(6) 0.063(5) 0.015(4) 0.017(4) 0.023(4)
N3 0.066(5) 0.083(6) 0.080(6) 0.023(5) 0.019(5) 0.021(5)
N4 0.044(4) 0.062(5) 0.057(5) 0.007(3) 0.014(3) 0.006(4)
N5 0.049(4) 0.053(4) 0.062(5) 0.007(3) 0.008(4) 0.002(4)
N6 0.065(5) 0.077(6) 0.053(5) 0.019(4) 0.012(4) 0.005(4)
N7 0.036(3) 0.045(4) 0.039(3) 0.007(3) 0.011(3) 0.009(3)
N8 0.046(4) 0.055(4) 0.037(4) 0.004(3) 0.007(3) 0.005(3)
N9 0.075(5) 0.071(5) 0.033(4) 0.002(4) 0.007(3) 0.016(3)
O1 0.061(4) 0.072(4) 0.039(3) -0.012(3) 0.007(3) 0.013(3)
O2 0.052(3) 0.085(4) 0.046(3) 0.001(3) 0.016(3) -0.028(3)
O3 0.047(3) 0.152(6) 0.083(4) 0.019(4) 0.029(3) 0.065(4)
O4 0.052(4) 0.102(5) 0.049(4) 0.031(4) -0.006(3) 0.004(3)
O5A 0.024(4) 0.027(5) 0.031(5) -0.001(4) 0.009(4) -0.003(4)
O5B 0.029(5) 0.030(5) 0.029(5) -0.004(4) 0.005(4) -0.001(4)
O6 0.062(4) 0.030(3) 0.103(5) 0.013(3) 0.020(3) 0.011(3)
O7 0.112(5) 0.052(4) 0.061(4) 0.038(4) 0.044(4) 0.015(3)
O8 0.083(5) 0.054(4) 0.060(4) -0.025(3) 0.011(3) -0.021(3)
O9 0.114(6) 0.053(4) 0.068(4) 0.029(4) 0.053(4) 0.010(3)
O10 0.119(6) 0.051(4) 0.054(4) 0.032(4) 0.048(4) 0.012(3)
O11 0.039(3) 0.144(7) 0.073(4) 0.009(4) 0.016(3) 0.060(5)
O12 0.050(3) 0.063(4) 0.094(5) -0.004(3) 0.043(3) 0.003(3)
O13 0.131(7) 0.035(4) 0.113(6) 0.021(4) -0.080(5) -0.017(4)
O14 0.026(3) 0.175(8) 0.074(4) 0.008(4) 0.010(3) 0.070(5)
O15 0.102(6) 0.123(6) 0.147(7) -0.079(5) 0.095(6) -0.093(6)
O16A 0.038(8) 0.056(8) 0.030(7) -0.004(6) 0.008(5) 0.002(6)
O16B 0.037(7) 0.038(6) 0.024(7) -0.002(5) 0.001(5) -0.001(5)
O17 0.124(6) 0.040(4) 0.116(6) 0.026(4) -0.073(5) -0.025(4)
O18 0.105(6) 0.116(6) 0.108(6) -0.068(5) 0.080(5) -0.069(5)
O19 0.093(5) 0.088(5) 0.108(5) -0.042(4) 0.069(4) -0.046(4)
O20A 0.023(4) 0.030(5) 0.024(4) -0.006(4) 0.006(4) -0.006(4)
O20B 0.034(5) 0.031(5) 0.027(5) 0.000(4) 0.012(4) -0.003(4)
O1W 0.178(14) 0.240(17) 0.47(3) 0.016(12) 0.190(18) -0.077(19)
O2W 0.080(5) 0.143(8) 0.090(6) 0.026(5) -0.003(4) 0.006(5)
O3W 0.186(11) 0.135(9) 0.200(12) -0.027(8) 0.128(10) -0.028(8)

loop_
_atom_type_symbol
_atom_type_description
_atom_type_scat_dispersion_real
_atom_type_scat_dispersion_imag
_atom_type_scat_source
C C 0.0033 0.0016 'International Tables Vol C Tables 4.2.6.8 and 6.1.1.4'
H H 0.0000 0.0000 'International Tables Vol C Tables 4.2.6.8 and 6.1.1.4'
N N 0.0061 0.0033 'International Tables Vol C Tables 4.2.6.8 and 6.1.1.4'
O O 0.0106 0.0060 'International Tables Vol C Tables 4.2.6.8 and 6.1.1.4'
Si Si 0.0817 0.0704 'International Tables Vol C Tables 4.2.6.8 and 6.1.1.4'
Zn Zn 0.2839 1.4301 'International Tables Vol C Tables 4.2.6.8 and 6.1.1.4'
Mo Mo -1.6832 0.6857 'International Tables Vol C Tables 4.2.6.8 and 6.1.1.4'

loop_
_geom_angle_atom_site_label_1
_geom_angle_atom_site_label_2
_geom_angle_atom_site_label_3
_geom_angle_site_symmetry_1
_geom_angle_site_symmetry_3
_geom_angle
_geom_angle_publ_flag
O5A Si1 O5A . 7_566 180.0000(10) ?
O5A Si1 O20B . 7_566 112.0(4) ?
O5A Si1 O20B 7_566 7_566 68.0(4) ?
O5A Si1 O20B . . 68.0(4) ?
O5A Si1 O20B 7_566 . 112.0(4) ?
O20B Si1 O20B 7_566 . 180.000(2) ?
O5A Si1 O5B . . 68.3(4) ?
O5A Si1 O5B 7_566 . 111.7(4) ?
O20B Si1 O5B 7_566 . 71.6(4) ?
O20B Si1 O5B . . 108.4(4) ?
O5A Si1 O5B . 7_566 111.7(4) ?
O5A Si1 O5B 7_566 7_566 68.3(4) ?
O20B Si1 O5B 7_566 7_566 108.4(4) ?
O20B Si1 O5B . 7_566 71.6(4) ?
O5B Si1 O5B . 7_566 180.0(5) ?
O5A Si1 O20A . 7_566 69.8(4) ?
O5A Si1 O20A 7_566 7_566 110.2(4) ?
O20B Si1 O20A 7_566 7_566 71.9(4) ?
O20B Si1 O20A . 7_566 108.1(4) ?
O5B Si1 O20A . 7_566 106.3(4) ?
O5B Si1 O20A 7_566 7_566 73.7(4) ?
O5A Si1 O20A . . 110.2(4) ?
O5A Si1 O20A 7_566 . 69.8(4) ?
O20B Si1 O20A 7_566 . 108.1(4) ?
O20B Si1 O20A . . 71.9(4) ?
O5B Si1 O20A . . 73.7(4) ?
O5B Si1 O20A 7_566 . 106.3(4) ?
O20A Si1 O20A 7_566 . 180.000(2) ?
N5 Zn1 N2 . . 95.8(3) ?
N5 Zn1 N7 . . 90.8(3) ?
N2 Zn1 N7 . . 94.1(2) ?
N5 Zn1 N1 . . 169.1(3) ?
N2 Zn1 N1 . . 76.2(3) ?
N7 Zn1 N1 . . 97.0(2) ?
N5 Zn1 N8 . . 95.5(3) ?
N2 Zn1 N8 . . 165.1(3) ?
N7 Zn1 N8 . . 76.1(2) ?
N1 Zn1 N8 . . 93.7(3) ?
N5 Zn1 N4 . . 75.6(3) ?
N2 Zn1 N4 . . 98.3(3) ?
N7 Zn1 N4 . . 162.4(3) ?
N1 Zn1 N4 . . 98.1(3) ?
N8 Zn1 N4 . . 93.8(2) ?
O2 Mo1 O13 . . 103.6(4) ?
O2 Mo1 O14 . . 101.5(4) ?
O13 Mo1 O14 . . 95.7(3) ?
O2 Mo1 O16A . . 107.3(4) ?
O13 Mo1 O16A . . 93.9(4) ?
O14 Mo1 O16A . . 146.5(4) ?
O2 Mo1 O11 . . 96.6(3) ?
O13 Mo1 O11 . . 158.8(4) ?
O14 Mo1 O11 . . 86.5(3) ?
O16A Mo1 O11 . . 73.7(4) ?
O2 Mo1 O16B . . 89.3(4) ?
O13 Mo1 O16B . . 87.5(4) ?
O14 Mo1 O16B . . 167.7(4) ?
O16A Mo1 O16B . . 21.2(3) ?
O11 Mo1 O16B . . 86.3(4) ?
O2 Mo1 O20A . . 157.2(3) ?
O13 Mo1 O20A . . 64.1(4) ?
O14 Mo1 O20A . . 98.9(3) ?
O16A Mo1 O20A . . 57.4(4) ?
O11 Mo1 O20A . . 94.8(3) ?
O16B Mo1 O20A . . 71.8(4) ?
O2 Mo1 O20B . . 153.6(3) ?
O13 Mo1 O20B . . 100.2(4) ?
O14 Mo1 O20B . . 64.7(3) ?
O16A Mo1 O20B . . 82.1(4) ?
O11 Mo1 O20B . . 61.7(3) ?
O16B Mo1 O20B . . 103.1(4) ?
O20A Mo1 O20B . . 47.6(3) ?
O8 Mo2 O11 . . 103.3(4) ?
O8 Mo2 O9 . . 100.7(3) ?
O11 Mo2 O9 . . 96.4(3) ?
O8 Mo2 O3 . . 99.0(4) ?
O11 Mo2 O3 . . 89.2(3) ?
O9 Mo2 O3 . . 157.6(4) ?
O8 Mo2 O7 . . 97.3(3) ?
O11 Mo2 O7 . . 158.0(3) ?
O9 Mo2 O7 . . 86.9(2) ?
O3 Mo2 O7 . . 80.2(3) ?
O8 Mo2 O20B . . 158.3(3) ?
O11 Mo2 O20B . . 66.1(3) ?
O9 Mo2 O20B . . 99.3(3) ?
O3 Mo2 O20B . . 63.3(3) ?
O7 Mo2 O20B . . 91.9(3) ?
O8 Mo2 O5A . . 155.9(3) ?
O11 Mo2 O5A . . 97.9(3) ?
O9 Mo2 O5A . . 65.3(3) ?
O3 Mo2 O5A . . 92.5(3) ?
O7 Mo2 O5A . . 63.7(3) ?
O20B Mo2 O5A . . 44.2(3) ?
O1 Mo3 O16A . . 112.4(5) ?
O1 Mo3 O19 . . 101.7(3) ?
O16A Mo3 O19 . . 85.2(5) ?
O1 Mo3 O17 . 7_566 99.5(4) ?
O16A Mo3 O17 . 7_566 91.7(4) ?
O19 Mo3 O17 . 7_566 158.1(4) ?
O1 Mo3 O15 . 7_566 100.0(4) ?
O16A Mo3 O15 . 7_566 147.7(5) ?
O19 Mo3 O15 . 7_566 87.8(3) ?
O17 Mo3 O15 7_566 7_566 83.3(3) ?
O1 Mo3 O16B . . 92.7(4) ?
O16A Mo3 O16B . . 22.0(4) ?
O19 Mo3 O16B . . 98.9(4) ?
O17 Mo3 O16B 7_566 . 85.3(4) ?
O15 Mo3 O16B 7_566 . 164.2(5) ?
O1 Mo3 O20A . . 155.4(3) ?
O16A Mo3 O20A . . 57.0(4) ?
O19 Mo3 O20A . . 99.4(3) ?
O17 Mo3 O20A 7_566 . 61.4(3) ?
O15 Mo3 O20A 7_566 . 93.3(4) ?
O16B Mo3 O20A . . 71.5(4) ?
O1 Mo3 O5B . . 155.5(3) ?
O16A Mo3 O5B . . 86.5(5) ?
O19 Mo3 O5B . . 63.0(3) ?
O17 Mo3 O5B 7_566 . 95.2(4) ?
O15 Mo3 O5B 7_566 . 62.4(3) ?
O16B Mo3 O5B . . 108.0(4) ?
O20A Mo3 O5B . . 48.5(3) ?
O4 Mo4 O18 . . 102.6(4) ?
O4 Mo4 O10 . . 102.2(3) ?
O18 Mo4 O10 . . 93.9(3) ?
O4 Mo4 O19 . . 98.9(4) ?
O18 Mo4 O19 . . 88.9(3) ?
O10 Mo4 O19 . . 157.6(3) ?
O4 Mo4 O9 . . 98.7(3) ?
O18 Mo4 O9 . . 158.1(4) ?
O10 Mo4 O9 . . 86.6(2) ?
O19 Mo4 O9 . . 82.8(3) ?
O4 Mo4 O5B . . 156.9(3) ?
O18 Mo4 O5B . . 64.1(4) ?
O10 Mo4 O5B . . 97.6(3) ?
O19 Mo4 O5B . . 63.7(3) ?
O9 Mo4 O5B . . 94.1(3) ?
O4 Mo4 O5A . . 157.5(3) ?
O18 Mo4 O5A . . 97.2(4) ?
O10 Mo4 O5A . . 65.5(3) ?
O19 Mo4 O5A . . 92.2(3) ?
O9 Mo4 O5A . . 63.1(3) ?
O5B Mo4 O5A . . 44.7(3) ?
O6 Mo5 O3 . . 100.1(4) ?
O6 Mo5 O15 . . 101.9(4) ?
O3 Mo5 O15 . . 94.3(3) ?
O6 Mo5 O18 . 7_566 100.4(4) ?
O3 Mo5 O18 . 7_566 158.4(4) ?
O15 Mo5 O18 . 7_566 87.9(3) ?
O6 Mo5 O14 . . 99.5(3) ?
O3 Mo5 O14 . . 88.4(3) ?
O15 Mo5 O14 . . 157.6(4) ?
O18 Mo5 O14 7_566 . 81.7(3) ?
O6 Mo5 O20B . . 156.1(3) ?
O3 Mo5 O20B . . 64.2(3) ?
O15 Mo5 O20B . . 97.4(4) ?
O18 Mo5 O20B 7_566 . 94.2(4) ?
O14 Mo5 O20B . . 63.9(3) ?
O6 Mo5 O5B . 7_566 156.3(3) ?
O3 Mo5 O5B . 7_566 100.2(3) ?
O15 Mo5 O5B . 7_566 64.5(3) ?
O18 Mo5 O5B 7_566 7_566 61.5(3) ?
O14 Mo5 O5B . 7_566 93.2(3) ?
O20B Mo5 O5B . 7_566 47.2(3) ?
O12 Mo6 O7 . . 102.9(3) ?
O12 Mo6 O17 . . 102.1(4) ?
O7 Mo6 O17 . . 95.2(3) ?
O12 Mo6 O10 . . 98.4(3) ?
O7 Mo6 O10 . . 89.9(2) ?
O17 Mo6 O10 . . 157.1(4) ?
O12 Mo6 O13 . 7_566 98.4(4) ?
O7 Mo6 O13 . 7_566 157.9(4) ?
O17 Mo6 O13 . 7_566 86.1(3) ?
O10 Mo6 O13 . 7_566 81.0(3) ?
O12 Mo6 O20A . 7_566 154.9(3) ?
O7 Mo6 O20A . 7_566 99.4(3) ?
O17 Mo6 O20A . 7_566 64.2(4) ?
O10 Mo6 O20A . 7_566 93.0(3) ?
O13 Mo6 O20A 7_566 7_566 61.3(3) ?
O12 Mo6 O5A . . 157.9(3) ?
O7 Mo6 O5A . . 65.6(3) ?
O17 Mo6 O5A . . 97.8(4) ?
O10 Mo6 O5A . . 64.1(3) ?
O13 Mo6 O5A 7_566 . 92.3(4) ?
O20A Mo6 O5A 7_566 . 45.7(3) ?
N1 C1 C2 . . 122.0(9) ?
N1 C1 H1 . . 119.0 ?
C2 C1 H1 . . 119.0 ?
C3 C2 C1 . . 119.0(11) ?
C3 C2 H2 . . 120.5 ?
C1 C2 H2 . . 120.5 ?
C2 C3 C4 . . 121.0(12) ?
C2 C3 H3 . . 119.5 ?
C4 C3 H3 . . 119.5 ?
C3 C4 C5 . . 118.2(12) ?
C3 C4 H4 . . 120.9 ?
C5 C4 H4 . . 120.9 ?
N1 C5 C4 . . 123.6(11) ?
N1 C5 C6 . . 115.0(8) ?
C4 C5 C6 . . 121.4(10) ?
N2 C6 C7 . . 108.9(11) ?
N2 C6 C5 . . 118.0(8) ?
C7 C6 C5 . . 133.1(12) ?
C8 C7 C6 . . 103.9(11) ?
C8 C7 H7 . . 128.0 ?
C6 C7 H7 . . 128.0 ?
N3 C8 C7 . . 107.0(10) ?
N3 C8 H8 . . 126.5 ?
C7 C8 H8 . . 126.5 ?
N4 C9 C10 . . 123.2(10) ?
N4 C9 H9 . . 118.4 ?
C10 C9 H9 . . 118.4 ?
C9 C10 C11 . . 119.5(11) ?
C9 C10 H10 . . 120.2 ?
C11 C10 H10 . . 120.3 ?
C10 C11 C12 . . 118.4(10) ?
C10 C11 H11 . . 120.8 ?
C12 C11 H11 . . 120.8 ?
C13 C12 C11 . . 118.9(11) ?
C13 C12 H12 . . 120.5 ?
C11 C12 H12 . . 120.5 ?
N4 C13 C12 . . 122.9(9) ?
N4 C13 C14 . . 114.1(8) ?
C12 C13 C14 . . 123.0(9) ?
N5 C14 C15 . . 110.0(8) ?
N5 C14 C13 . . 118.3(8) ?
C15 C14 C13 . . 131.6(9) ?
C16 C15 C14 . . 106.2(9) ?
C16 C15 H15 . . 126.9 ?
C14 C15 H15 . . 126.9 ?
C15 C16 N6 . . 107.0(9) ?
C15 C16 H16 . . 126.5 ?
N6 C16 H16 . . 126.5 ?
N7 C17 C18 . . 122.9(7) ?
N7 C17 H17 . . 118.5 ?
C18 C17 H17 . . 118.5 ?
C19 C18 C17 . . 119.8(8) ?
C19 C18 H18 . . 120.1 ?
C17 C18 H18 . . 120.1 ?
C18 C19 C20 . . 118.7(8) ?
C18 C19 H19 . . 120.7 ?
C20 C19 H19 . . 120.7 ?
C19 C20 C21 . . 119.9(8) ?
C19 C20 H20 . . 120.0 ?
C21 C20 H20 . . 120.1 ?
N7 C21 C20 . . 121.2(7) ?
N7 C21 C22 . . 115.1(6) ?
C20 C21 C22 . . 123.6(7) ?
N8 C22 C23 . . 110.8(7) ?
N8 C22 C21 . . 118.9(7) ?
C23 C22 C21 . . 130.3(7) ?
C24 C23 C22 . . 104.5(8) ?
C24 C23 H23 . . 127.8 ?
C22 C23 H23 . . 127.8 ?
N9 C24 C23 . . 107.4(8) ?
N9 C24 H24 . . 126.3 ?
C23 C24 H24 . . 126.3 ?
C5 N1 C1 . . 116.2(8) ?
C5 N1 Zn1 . . 115.4(7) ?
C1 N1 Zn1 . . 127.9(6) ?
N3 N2 C6 . . 107.0(8) ?
N3 N2 Zn1 . . 138.0(7) ?
C6 N2 Zn1 . . 115.0(7) ?
C8 N3 N2 . . 113.1(10) ?
C8 N3 H3A . . 123.5 ?
N2 N3 H3A . . 123.5 ?
C9 N4 C13 . . 117.0(8) ?
C9 N4 Zn1 . . 127.0(7) ?
C13 N4 Zn1 . . 115.9(6) ?
C14 N5 N6 . . 105.1(7) ?
C14 N5 Zn1 . . 116.0(6) ?
N6 N5 Zn1 . . 138.9(6) ?
C16 N6 N5 . . 111.7(8) ?
C16 N6 H6 . . 124.1 ?
N5 N6 H6 . . 124.2 ?
C17 N7 C21 . . 117.4(6) ?
C17 N7 Zn1 . . 127.0(5) ?
C21 N7 Zn1 . . 115.6(5) ?
C22 N8 N9 . . 105.3(6) ?
C22 N8 Zn1 . . 114.1(5) ?
N9 N8 Zn1 . . 140.3(5) ?
C24 N9 N8 . . 112.1(7) ?
C24 N9 H9A . . 124.0 ?
N8 N9 H9A . . 124.0 ?
Mo5 O3 Mo2 . . 136.1(5) ?
Si1 O5A O20B . . 57.2(4) ?
Si1 O5A O5B . . 57.6(4) ?
O20B O5A O5B . . 94.8(5) ?
Si1 O5A Mo2 . . 123.3(4) ?
O20B O5A Mo2 . . 66.2(4) ?
O5B O5A Mo2 . . 128.3(5) ?
Si1 O5A Mo4 . . 122.7(4) ?
O20B O5A Mo4 . . 135.5(5) ?
O5B O5A Mo4 . . 65.3(4) ?
Mo2 O5A Mo4 . . 94.4(3) ?
Si1 O5A Mo6 . . 121.6(4) ?
O20B O5A Mo6 . . 126.0(5) ?
O5B O5A Mo6 . . 132.3(5) ?
Mo2 O5A Mo6 . . 93.6(3) ?
Mo4 O5A Mo6 . . 93.3(3) ?
Si1 O5B O5A . . 54.0(4) ?
Si1 O5B Mo4 . . 123.9(4) ?
O5A O5B Mo4 . . 70.1(4) ?
Si1 O5B Mo5 . 7_566 119.9(4) ?
O5A O5B Mo5 . 7_566 136.7(5) ?
Mo4 O5B Mo5 . 7_566 96.8(3) ?
Si1 O5B Mo3 . . 119.1(4) ?
O5A O5B Mo3 . . 127.3(5) ?
Mo4 O5B Mo3 . . 96.4(3) ?
Mo5 O5B Mo3 7_566 . 94.3(3) ?
Mo6 O7 Mo2 . . 136.5(4) ?
Mo2 O9 Mo4 . . 137.1(4) ?
Mo4 O10 Mo6 . . 136.8(4) ?
Mo2 O11 Mo1 . . 136.3(4) ?
Mo1 O13 Mo6 . 7_566 137.0(5) ?
Mo1 O14 Mo5 . . 137.3(4) ?
Mo5 O15 Mo3 . 7_566 138.8(5) ?
O16B O16A Mo3 . . 93.4(18) ?
O16B O16A Mo1 . . 90.9(17) ?
Mo3 O16A Mo1 . . 143.4(7) ?
O16A O16B Mo3 . . 64.7(16) ?
O16A O16B Mo1 . . 67.9(16) ?
Mo3 O16B Mo1 . . 120.9(6) ?
Mo6 O17 Mo3 . 7_566 138.7(5) ?
Mo4 O18 Mo5 . 7_566 137.2(5) ?
Mo3 O19 Mo4 . . 136.5(4) ?
Si1 O20A Mo6 . 7_566 122.5(4) ?
Si1 O20A Mo1 . . 121.2(4) ?
Mo6 O20A Mo1 7_566 . 97.2(3) ?
Si1 O20A Mo3 . . 118.6(4) ?
Mo6 O20A Mo3 7_566 . 95.8(3) ?
Mo1 O20A Mo3 . . 95.4(3) ?
Si1 O20B O5A . . 54.8(4) ?
Si1 O20B Mo2 . . 124.2(5) ?
O5A O20B Mo2 . . 69.6(4) ?
Si1 O20B Mo5 . . 121.0(4) ?
O5A O20B Mo5 . . 129.6(5) ?
Mo2 O20B Mo5 . . 95.9(3) ?
Si1 O20B Mo1 . . 119.0(4) ?
O5A O20B Mo1 . . 133.9(5) ?
Mo2 O20B Mo1 . . 95.7(3) ?
Mo5 O20B Mo1 . . 94.1(3) ?

loop_
_geom_bond_atom_site_label_1
_geom_bond_atom_site_label_2
_geom_bond_site_symmetry_2
_geom_bond_distance
_geom_bond_publ_flag
Si1 O5A . 1.581(8) y
Si1 O5A 7_566 1.581(8) ?
Si1 O20B 7_566 1.628(8) ?
Si1 O20B . 1.628(8) y
Si1 O5B . 1.650(9) y
Si1 O5B 7_566 1.650(9) ?
Si1 O20A 7_566 1.674(8) ?
Si1 O20A . 1.674(8) y
Zn1 N5 . 2.134(7) y
Zn1 N2 . 2.138(8) y
Zn1 N7 . 2.167(6) y
Zn1 N1 . 2.176(8) y
Zn1 N8 . 2.186(7) y
Zn1 N4 . 2.196(7) y
Mo1 O2 . 1.670(5) ?
Mo1 O13 . 1.771(7) ?
Mo1 O14 . 1.823(6) ?
Mo1 O16A . 1.918(13) ?
Mo1 O11 . 2.023(6) ?
Mo1 O16B . 2.070(12) ?
Mo1 O20A . 2.358(8) ?
Mo1 O20B . 2.439(8) ?
Mo2 O8 . 1.666(5) ?
Mo2 O11 . 1.803(6) ?
Mo2 O9 . 1.830(6) ?
Mo2 O3 . 1.972(6) ?
Mo2 O7 . 2.019(6) ?
Mo2 O20B . 2.353(9) ?
Mo2 O5A . 2.411(8) ?
Mo3 O1 . 1.647(5) ?
Mo3 O16A . 1.806(14) ?
Mo3 O19 . 1.867(7) ?
Mo3 O17 7_566 1.943(7) ?
Mo3 O15 7_566 1.945(7) ?
Mo3 O16B . 1.994(12) ?
Mo3 O20A . 2.423(8) ?
Mo3 O5B . 2.433(9) ?
Mo4 O4 . 1.651(5) ?
Mo4 O18 . 1.837(7) ?
Mo4 O10 . 1.867(6) ?
Mo4 O19 . 1.967(6) ?
Mo4 O9 . 1.984(6) ?
Mo4 O5B . 2.345(8) ?
Mo4 O5A . 2.427(8) ?
Mo5 O6 . 1.655(5) ?
Mo5 O3 . 1.825(7) ?
Mo5 O15 . 1.834(7) ?
Mo5 O18 7_566 1.968(7) ?
Mo5 O14 . 1.975(6) ?
Mo5 O20B . 2.393(9) ?
Mo5 O5B 7_566 2.394(9) ?
Mo6 O12 . 1.675(5) ?
Mo6 O7 . 1.792(6) ?
Mo6 O17 . 1.839(6) ?
Mo6 O10 . 1.947(6) ?
Mo6 O13 7_566 2.022(6) ?
Mo6 O20A 7_566 2.348(8) ?
Mo6 O5A . 2.447(8) ?
C1 N1 . 1.340(12) ?
C1 C2 . 1.368(13) ?
C1 H1 . 0.9300 ?
C2 C3 . 1.337(16) ?
C2 H2 . 0.9300 ?
C3 C4 . 1.320(16) ?
C3 H3 . 0.9300 ?
C4 C5 . 1.364(14) ?
C4 H4 . 0.9300 ?
C5 N1 . 1.333(11) ?
C5 C6 . 1.466(14) ?
C6 N2 . 1.340(12) ?
C6 C7 . 1.450(14) ?
C7 C8 . 1.411(18) ?
C7 H7 . 0.9300 ?
C8 N3 . 1.329(14) ?
C8 H8 . 0.9300 ?
C9 N4 . 1.341(11) ?
C9 C10 . 1.357(14) ?
C9 H9 . 0.9300 ?
C10 C11 . 1.363(16) ?
C10 H10 . 0.9300 ?
C11 C12 . 1.382(15) ?
C11 H11 . 0.9300 ?
C12 C13 . 1.368(13) ?
C12 H12 . 0.9300 ?
C13 N4 . 1.336(11) ?
C13 C14 . 1.480(12) ?
C14 N5 . 1.326(11) ?
C14 C15 . 1.399(13) ?
C15 C16 . 1.343(14) ?
C15 H15 . 0.9300 ?
C16 N6 . 1.342(12) ?
C16 H16 . 0.9300 ?
C17 N7 . 1.328(9) ?
C17 C18 . 1.383(11) ?
C17 H17 . 0.9300 ?
C18 C19 . 1.337(12) ?
C18 H18 . 0.9300 ?
C19 C20 . 1.375(11) ?
C19 H19 . 0.9300 ?
C20 C21 . 1.382(10) ?
C20 H20 . 0.9300 ?
C21 N7 . 1.357(9) ?
C21 C22 . 1.467(10) ?
C22 N8 . 1.322(9) ?
C22 C23 . 1.410(11) ?
C23 C24 . 1.373(13) ?
C23 H23 . 0.9300 ?
C24 N9 . 1.331(12) ?
C24 H24 . 0.9300 ?
N2 N3 . 1.339(11) ?
N3 H3A . 0.8600 ?
N5 N6 . 1.350(10) ?
N6 H6 . 0.8600 ?
N8 N9 . 1.351(9) ?
N9 H9A . 0.8600 ?
O5A O20B . 1.794(12) ?
O5A O5B . 1.816(12) ?
O5B Mo5 7_566 2.394(9) ?
O13 Mo6 7_566 2.022(6) ?
O15 Mo3 7_566 1.945(7) ?
O16A O16B . 0.747(11) ?
O17 Mo3 7_566 1.943(7) ?
O18 Mo5 7_566 1.968(7) ?
O20A Mo6 7_566 2.348(8) ?

loop_
_geom_hbond_atom_site_label_D
_geom_hbond_atom_site_label_H
_geom_hbond_atom_site_label_A
_geom_hbond_site_symmetry_A
_geom_hbond_distance_DH
_geom_hbond_distance_HA
_geom_hbond_distance_DA
_geom_hbond_angle_DHA
N9 H9A O16A 4_545 0.86 2.20 2.972(14) 149.3
N9 H9A O16B 4_545 0.86 1.88 2.728(13) 168.2
N6 H6 O2W . 0.86 1.95 2.770(11) 160.3
N3 H3A O3W . 0.86 2.02 2.870(15) 167.1
